data_1550279
loop_
_publ_author_name
'Puylaert, Pim'
'Dell'Acqua, Andrea'
'El Ouahabi, Fatima'
'Spannenberg, Anke'
'Roisnel, Thierry'
'Lefort, Laurent'
'Hinze, Sandra'
'Tin, Sergey'
'de Vries, Johannes G.'

_publ_section_title
;
 Phosphine-Free Pincer Cobalt Catalyst Precursors for the Selective
 Hydrogenation of Olefins
;
_journal_name_full 'Catalysis Science &amp; Technology'
_journal_paper_doi 10.1039/C8CY02218F
_journal_year 2019
_chemical_formula_sum 'C20 H32 Cl4 Co2 N4 S2'
_chemical_formula_weight 652.27
_space_group_crystal_system triclinic
_space_group_IT_number 2
_space_group_name_Hall '-P 1'
_space_group_name_H-M_alt 'P -1'
_symmetry_space_group_name_Hall '-P 1'
_symmetry_space_group_name_H-M 'P -1'
_atom_sites_solution_hydrogens mixed
_audit_creation_method SHELXL-2014/7
_audit_update_record
;
2018-08-27 deposited with the CCDC.
2018-11-23 downloaded from the CCDC.
;
_cell_angle_alpha 72.8236(10)
_cell_angle_beta 88.0499(11)
_cell_angle_gamma 70.2746(10)
_cell_formula_units_Z 2
_cell_length_a 7.6862(3)
_cell_length_b 11.1085(4)
_cell_length_c 17.7851(6)
_cell_measurement_reflns_used 9841
_cell_measurement_temperature 150(2)
_cell_measurement_theta_max 30.59
_cell_measurement_theta_min 2.64
_cell_volume 1362.03(9)
_computing_cell_refinement 'SAINT (Bruker, 2013)'
_computing_data_collection 'APEX2 (Bruker, 2014)'
_computing_data_reduction SAINT
_computing_structure_refinement 'SHELXL-2014/7 (Sheldrick, 2015)'
_computing_structure_solution 'SHELXS-97 (Sheldrick, 2008)'
_diffrn_ambient_temperature 150(2)
_diffrn_detector_area_resol_mean 8.3333
_diffrn_measured_fraction_theta_full 1.000
_diffrn_measured_fraction_theta_max 1.000
_diffrn_measurement_device_type 'Bruker APEX-II CCD'
_diffrn_measurement_method '\f and \w scans'
_diffrn_radiation_type MoK\a
_diffrn_radiation_wavelength 0.71073
_diffrn_reflns_av_R_equivalents 0.0219
_diffrn_reflns_av_unetI/netI 0.0115
_diffrn_reflns_Laue_measured_fraction_full 1.000
_diffrn_reflns_Laue_measured_fraction_max 1.000
_diffrn_reflns_limit_h_max 10
_diffrn_reflns_limit_h_min -10
_diffrn_reflns_limit_k_max 14
_diffrn_reflns_limit_k_min -14
_diffrn_reflns_limit_l_max 23
_diffrn_reflns_limit_l_min -23
_diffrn_reflns_number 54839
_diffrn_reflns_point_group_measured_fraction_full 1.000
_diffrn_reflns_point_group_measured_fraction_max 1.000
_diffrn_reflns_theta_full 25.242
_diffrn_reflns_theta_max 27.999
_diffrn_reflns_theta_min 2.034
_diffrn_source 'fine-focus sealed tube'
_exptl_absorpt_coefficient_mu 1.780
_exptl_absorpt_correction_T_max 0.83
_exptl_absorpt_correction_T_min 0.71
_exptl_absorpt_correction_type multi-scan
_exptl_absorpt_process_details 'SADABS (Bruker, 2014)'
_exptl_crystal_colour blue-voilet
_exptl_crystal_density_diffrn 1.590
_exptl_crystal_description prism
_exptl_crystal_F_000 668
_exptl_crystal_size_max 0.374
_exptl_crystal_size_mid 0.160
_exptl_crystal_size_min 0.105
_refine_diff_density_max 0.434
_refine_diff_density_min -0.312
_refine_diff_density_rms 0.052
_refine_ls_extinction_method none
_refine_ls_goodness_of_fit_ref 1.049
_refine_ls_hydrogen_treatment mixed
_refine_ls_matrix_type full
_refine_ls_number_parameters 299
_refine_ls_number_reflns 6586
_refine_ls_number_restraints 0
_refine_ls_restrained_S_all 1.049
_refine_ls_R_factor_all 0.0236
_refine_ls_R_factor_gt 0.0214
_refine_ls_shift/su_max 0.002
_refine_ls_shift/su_mean 0.000
_refine_ls_structure_factor_coef Fsqd
_refine_ls_weighting_details 'w=1/[\s^2^(Fo^2^)+(0.0292P)^2^+0.5597P] where P=(Fo^2^+2Fc^2^)/3'
_refine_ls_weighting_scheme calc
_refine_ls_wR_factor_gt 0.0537
_refine_ls_wR_factor_ref 0.0554
_reflns_Friedel_coverage 0.000
_reflns_number_gt 6112
_reflns_number_total 6586
_reflns_threshold_expression 'I > 2\s(I)'
_cod_data_source_file c8cy02218f2.cif
_cod_data_source_block AX1392
_cod_database_code 1550279
_shelx_shelxl_version_number 2014/7
_shelx_space_group_comment
;
The symmetry employed for this shelxl refinement is uniquely defined
by the following loop, which should always be used as a source of
symmetry information in preference to the above space-group names.
They are only intended as comments.
;

loop_
_space_group_symop_operation_xyz
'x, y, z'
'-x, -y, -z'

loop_
_atom_site_label
_atom_site_type_symbol
_atom_site_fract_x
_atom_site_fract_y
_atom_site_fract_z
_atom_site_U_iso_or_equiv
_atom_site_adp_type
_atom_site_occupancy
_atom_site_site_symmetry_order
_atom_site_calc_flag
_atom_site_refinement_flags_posn
_atom_site_refinement_flags_adp
C1 C 0.37318(19) 0.07071(13) 0.58068(8) 0.0231(3) Uani 1 1 d . .
H1 H 0.4308 0.0883 0.5325 0.028 Uiso 1 1 calc R U
C2 C 0.4658(2) -0.04179(14) 0.64210(9) 0.0293(3) Uani 1 1 d . .
H2B H 0.5852 -0.1001 0.6365 0.035 Uiso 1 1 calc R U
C3 C 0.3808(2) -0.06759(14) 0.71188(9) 0.0321(3) Uani 1 1 d . .
H3 H 0.4415 -0.1439 0.7552 0.039 Uiso 1 1 calc R U
C4 C 0.2065(2) 0.01889(15) 0.71790(8) 0.0290(3) Uani 1 1 d . .
H4B H 0.1456 0.0023 0.7653 0.035 Uiso 1 1 calc R U
C5 C 0.12154(19) 0.13050(13) 0.65372(8) 0.0223(3) Uani 1 1 d . .
C6 C -0.0650(2) 0.23305(15) 0.65761(8) 0.0282(3) Uani 1 1 d . .
H6A H -0.1499 0.1857 0.6833 0.034 Uiso 1 1 calc R U
H6B H -0.0495 0.2870 0.6907 0.034 Uiso 1 1 calc R U
C7 C -0.29647(18) 0.29188(14) 0.54631(9) 0.0251(3) Uani 1 1 d . .
H7A H -0.3684 0.3704 0.5023 0.030 Uiso 1 1 calc R U
H7B H -0.3821 0.2737 0.5875 0.030 Uiso 1 1 calc R U
C8 C -0.2161(2) 0.17089(14) 0.51652(9) 0.0264(3) Uani 1 1 d . .
H8A H -0.3185 0.1555 0.4929 0.032 Uiso 1 1 calc R U
H8B H -0.1560 0.0908 0.5619 0.032 Uiso 1 1 calc R U
C9 C -0.1946(2) 0.28945(15) 0.35412(8) 0.0277(3) Uani 1 1 d . .
H9A H -0.2776 0.2436 0.3440 0.033 Uiso 1 1 calc R U
H9B H -0.2720 0.3778 0.3592 0.033 Uiso 1 1 calc R U
C10 C -0.0720(3) 0.3074(3) 0.28784(11) 0.0657(7) Uani 1 1 d . .
H10A H 0.0111 0.3513 0.2989 0.099 Uiso 1 1 calc R U
H10B H -0.1482 0.3631 0.2387 0.099 Uiso 1 1 calc R U
H10C H 0.0015 0.2196 0.2824 0.099 Uiso 1 1 calc R U
C11 C 0.53289(19) 0.17279(14) 0.89312(8) 0.0243(3) Uani 1 1 d . .
H11 H 0.5481 0.1123 0.9449 0.029 Uiso 1 1 calc R U
C12 C 0.4794(2) 0.13851(15) 0.83112(9) 0.0277(3) Uani 1 1 d . .
H12 H 0.4566 0.0567 0.8401 0.033 Uiso 1 1 calc R U
C13 C 0.4600(2) 0.22646(15) 0.75557(9) 0.0285(3) Uani 1 1 d . .
H13 H 0.4219 0.2063 0.7119 0.034 Uiso 1 1 calc R U
C14 C 0.49691(19) 0.34396(14) 0.74457(8) 0.0254(3) Uani 1 1 d . .
H14 H 0.4871 0.4044 0.6931 0.031 Uiso 1 1 calc R U
C15 C 0.54846(18) 0.37247(13) 0.80968(8) 0.0208(2) Uani 1 1 d . .
C16 C 0.5809(2) 0.50258(14) 0.80158(8) 0.0248(3) Uani 1 1 d . .
H16A H 0.6531 0.5223 0.7552 0.030 Uiso 1 1 calc R U
H16B H 0.4600 0.5765 0.7922 0.030 Uiso 1 1 calc R U
C17 C 0.8813(2) 0.47081(17) 0.86588(9) 0.0345(3) Uani 1 1 d . .
H17A H 0.9302 0.4956 0.9077 0.041 Uiso 1 1 calc R U
H17B H 0.9013 0.5276 0.8142 0.041 Uiso 1 1 calc R U
C18 C 0.9865(2) 0.32495(19) 0.87349(10) 0.0390(4) Uani 1 1 d . .
H18A H 1.1203 0.3115 0.8704 0.047 Uiso 1 1 calc R U
H18B H 0.9457 0.3031 0.8285 0.047 Uiso 1 1 calc R U
C19 C 1.1109(2) 0.22310(18) 1.03345(10) 0.0353(3) Uani 1 1 d . .
H19A H 1.2404 0.1846 1.0206 0.042 Uiso 1 1 calc R U
H19B H 1.0857 0.3185 1.0290 0.042 Uiso 1 1 calc R U
C20 C 1.0851(2) 0.14793(19) 1.11636(10) 0.0413(4) Uani 1 1 d . .
H20A H 0.9579 0.1884 1.1293 0.062 Uiso 1 1 calc R U
H20B H 1.1722 0.1526 1.1534 0.062 Uiso 1 1 calc R U
H20C H 1.1083 0.0539 1.1202 0.062 Uiso 1 1 calc R U
Cl1 Cl -0.16071(4) 0.54568(3) 0.41941(2) 0.02119(7) Uani 1 1 d . .
Cl2 Cl 0.30480(4) 0.34797(3) 0.41220(2) 0.02346(7) Uani 1 1 d . .
Cl3 Cl 0.29468(4) 0.51711(3) 0.94942(2) 0.02140(7) Uani 1 1 d . .
Cl4 Cl 0.56470(5) 0.20066(3) 1.08395(2) 0.02601(7) Uani 1 1 d . .
Co1 Co 0.06473(2) 0.33749(2) 0.49779(2) 0.01724(5) Uani 1 1 d . .
Co2 Co 0.62723(2) 0.35631(2) 0.97494(2) 0.01820(5) Uani 1 1 d . .
N1 N 0.20493(15) 0.15621(11) 0.58642(6) 0.0203(2) Uani 1 1 d . .
N2 N -0.14909(16) 0.32333(12) 0.57942(7) 0.0216(2) Uani 1 1 d . .
N3 N 0.56414(15) 0.28819(11) 0.88297(6) 0.0202(2) Uani 1 1 d . .
N4 N 0.68143(16) 0.49711(12) 0.87241(7) 0.0223(2) Uani 1 1 d . .
S1 S -0.04801(4) 0.18941(3) 0.44378(2) 0.02154(7) Uani 1 1 d . .
S2 S 0.95324(5) 0.21047(4) 0.96498(2) 0.02898(8) Uani 1 1 d . .
H2A H -0.194(2) 0.4022(18) 0.5811(10) 0.022(4) Uiso 1 1 d . .
H4A H 0.631(2) 0.5718(19) 0.8801(10) 0.028(4) Uiso 1 1 d . .

loop_
_atom_site_aniso_label
_atom_site_aniso_U_11
_atom_site_aniso_U_22
_atom_site_aniso_U_33
_atom_site_aniso_U_23
_atom_site_aniso_U_13
_atom_site_aniso_U_12
C1 0.0250(6) 0.0211(6) 0.0236(6) -0.0078(5) 0.0004(5) -0.0074(5)
C2 0.0318(7) 0.0219(6) 0.0308(7) -0.0088(6) -0.0059(6) -0.0033(6)
C3 0.0459(9) 0.0199(6) 0.0255(7) -0.0014(5) -0.0106(6) -0.0084(6)
C4 0.0427(8) 0.0274(7) 0.0185(6) -0.0033(5) 0.0006(6) -0.0170(6)
C5 0.0278(7) 0.0233(6) 0.0184(6) -0.0062(5) 0.0020(5) -0.0120(5)
C6 0.0294(7) 0.0322(7) 0.0210(6) -0.0070(6) 0.0083(5) -0.0097(6)
C7 0.0208(6) 0.0272(7) 0.0303(7) -0.0117(6) 0.0070(5) -0.0098(5)
C8 0.0296(7) 0.0256(7) 0.0295(7) -0.0100(6) 0.0088(6) -0.0157(6)
C9 0.0296(7) 0.0297(7) 0.0263(7) -0.0085(6) -0.0038(5) -0.0126(6)
C10 0.0459(11) 0.126(2) 0.0247(8) 0.0002(11) -0.0010(8) -0.0484(13)
C11 0.0233(6) 0.0233(6) 0.0243(6) -0.0058(5) 0.0013(5) -0.0069(5)
C12 0.0280(7) 0.0257(7) 0.0336(7) -0.0140(6) 0.0012(6) -0.0101(6)
C13 0.0291(7) 0.0319(7) 0.0271(7) -0.0149(6) -0.0016(6) -0.0083(6)
C14 0.0271(7) 0.0280(7) 0.0192(6) -0.0083(5) -0.0014(5) -0.0056(5)
C15 0.0198(6) 0.0224(6) 0.0192(6) -0.0067(5) 0.0009(5) -0.0053(5)
C16 0.0315(7) 0.0253(6) 0.0176(6) -0.0039(5) 0.0000(5) -0.0118(5)
C17 0.0297(8) 0.0491(9) 0.0275(7) -0.0027(7) 0.0053(6) -0.0247(7)
C18 0.0245(7) 0.0605(11) 0.0293(8) -0.0146(7) 0.0092(6) -0.0111(7)
C19 0.0214(7) 0.0475(9) 0.0358(8) -0.0104(7) -0.0011(6) -0.0118(6)
C20 0.0274(8) 0.0513(10) 0.0340(9) -0.0068(7) -0.0029(6) -0.0042(7)
Cl1 0.02281(15) 0.01811(14) 0.02159(14) -0.00583(11) -0.00415(11) -0.00528(11)
Cl2 0.02204(15) 0.02500(15) 0.02318(15) -0.00720(12) 0.00693(11) -0.00844(12)
Cl3 0.01868(14) 0.02487(15) 0.02250(15) -0.00918(12) -0.00044(11) -0.00786(11)
Cl4 0.02847(16) 0.02819(16) 0.02005(15) 0.00002(12) 0.00074(12) -0.01426(13)
Co1 0.01745(9) 0.01639(8) 0.01703(8) -0.00439(6) 0.00179(6) -0.00533(6)
Co2 0.01922(9) 0.02100(9) 0.01556(8) -0.00480(6) 0.00187(6) -0.00907(7)
N1 0.0236(5) 0.0191(5) 0.0186(5) -0.0055(4) 0.0011(4) -0.0081(4)
N2 0.0216(5) 0.0199(5) 0.0240(6) -0.0087(4) 0.0048(4) -0.0065(4)
N3 0.0194(5) 0.0218(5) 0.0191(5) -0.0062(4) 0.0014(4) -0.0065(4)
N4 0.0252(6) 0.0252(6) 0.0193(5) -0.0061(4) 0.0030(4) -0.0131(5)
S1 0.02287(15) 0.01888(15) 0.02387(16) -0.00853(12) 0.00295(12) -0.00676(12)
S2 0.02120(16) 0.03229(18) 0.03255(18) -0.01319(15) 0.00158(13) -0.00507(13)

loop_
_atom_type_symbol
_atom_type_description
_atom_type_scat_dispersion_real
_atom_type_scat_dispersion_imag
_atom_type_scat_source
C C 0.0033 0.0016 'International Tables Vol C Tables 4.2.6.8 and 6.1.1.4'
H H 0.0000 0.0000 'International Tables Vol C Tables 4.2.6.8 and 6.1.1.4'
N N 0.0061 0.0033 'International Tables Vol C Tables 4.2.6.8 and 6.1.1.4'
S S 0.1246 0.1234 'International Tables Vol C Tables 4.2.6.8 and 6.1.1.4'
Cl Cl 0.1484 0.1585 'International Tables Vol C Tables 4.2.6.8 and 6.1.1.4'
Co Co 0.3494 0.9721 'International Tables Vol C Tables 4.2.6.8 and 6.1.1.4'

loop_
_geom_angle_atom_site_label_1
_geom_angle_atom_site_label_2
_geom_angle_atom_site_label_3
_geom_angle
_geom_angle_site_symmetry_1
_geom_angle_site_symmetry_3
N1 C1 C2 122.58(13) . .
N1 C1 H1 118.7 . .
C2 C1 H1 118.7 . .
C1 C2 C3 118.51(14) . .
C1 C2 H2B 120.7 . .
C3 C2 H2B 120.7 . .
C2 C3 C4 119.27(13) . .
C2 C3 H3 120.4 . .
C4 C3 H3 120.4 . .
C3 C4 C5 119.14(14) . .
C3 C4 H4B 120.4 . .
C5 C4 H4B 120.4 . .
N1 C5 C4 121.52(13) . .
N1 C5 C6 116.48(12) . .
C4 C5 C6 121.92(12) . .
N2 C6 C5 112.68(11) . .
N2 C6 H6A 109.1 . .
C5 C6 H6A 109.1 . .
N2 C6 H6B 109.1 . .
C5 C6 H6B 109.1 . .
H6A C6 H6B 107.8 . .
N2 C7 C8 111.41(11) . .
N2 C7 H7A 109.3 . .
C8 C7 H7A 109.3 . .
N2 C7 H7B 109.3 . .
C8 C7 H7B 109.3 . .
H7A C7 H7B 108.0 . .
C7 C8 S1 113.39(9) . .
C7 C8 H8A 108.9 . .
S1 C8 H8A 108.9 . .
C7 C8 H8B 108.9 . .
S1 C8 H8B 108.9 . .
H8A C8 H8B 107.7 . .
C10 C9 S1 107.89(12) . .
C10 C9 H9A 110.1 . .
S1 C9 H9A 110.1 . .
C10 C9 H9B 110.1 . .
S1 C9 H9B 110.1 . .
H9A C9 H9B 108.4 . .
C9 C10 H10A 109.5 . .
C9 C10 H10B 109.5 . .
H10A C10 H10B 109.5 . .
C9 C10 H10C 109.5 . .
H10A C10 H10C 109.5 . .
H10B C10 H10C 109.5 . .
N3 C11 C12 122.58(13) . .
N3 C11 H11 118.7 . .
C12 C11 H11 118.7 . .
C11 C12 C13 118.38(13) . .
C11 C12 H12 120.8 . .
C13 C12 H12 120.8 . .
C14 C13 C12 119.23(13) . .
C14 C13 H13 120.4 . .
C12 C13 H13 120.4 . .
C13 C14 C15 119.27(13) . .
C13 C14 H14 120.4 . .
C15 C14 H14 120.4 . .
N3 C15 C14 121.40(12) . .
N3 C15 C16 117.05(11) . .
C14 C15 C16 121.49(12) . .
N4 C16 C15 112.16(11) . .
N4 C16 H16A 109.2 . .
C15 C16 H16A 109.2 . .
N4 C16 H16B 109.2 . .
C15 C16 H16B 109.2 . .
H16A C16 H16B 107.9 . .
N4 C17 C18 111.82(13) . .
N4 C17 H17A 109.3 . .
C18 C17 H17A 109.3 . .
N4 C17 H17B 109.3 . .
C18 C17 H17B 109.3 . .
H17A C17 H17B 107.9 . .
C17 C18 S2 113.16(11) . .
C17 C18 H18A 108.9 . .
S2 C18 H18A 108.9 . .
C17 C18 H18B 108.9 . .
S2 C18 H18B 108.9 . .
H18A C18 H18B 107.8 . .
C20 C19 S2 109.22(12) . .
C20 C19 H19A 109.8 . .
S2 C19 H19A 109.8 . .
C20 C19 H19B 109.8 . .
S2 C19 H19B 109.8 . .
H19A C19 H19B 108.3 . .
C19 C20 H20A 109.5 . .
C19 C20 H20B 109.5 . .
H20A C20 H20B 109.5 . .
C19 C20 H20C 109.5 . .
H20A C20 H20C 109.5 . .
H20B C20 H20C 109.5 . .
Co1 Cl1 Co1 88.454(11) . 2_566
Co2 Cl3 Co2 89.169(11) 2_667 .
N1 Co1 N2 78.41(4) . .
N1 Co1 Cl2 99.84(3) . .
N2 Co1 Cl2 178.15(3) . .
N1 Co1 Cl1 164.93(3) . .
N2 Co1 Cl1 86.53(3) . .
Cl2 Co1 Cl1 95.210(13) . .
N1 Co1 Cl1 86.80(3) . 2_566
N2 Co1 Cl1 85.72(3) . 2_566
Cl2 Co1 Cl1 93.596(12) . 2_566
Cl1 Co1 Cl1 91.547(12) . 2_566
N1 Co1 S1 83.76(3) . .
N2 Co1 S1 83.72(3) . .
Cl2 Co1 S1 96.719(12) . .
Cl1 Co1 S1 95.272(12) . .
Cl1 Co1 S1 167.055(13) 2_566 .
N3 Co2 N4 78.75(4) . .
N3 Co2 Cl4 99.56(3) . .
N4 Co2 Cl4 178.29(3) . .
N3 Co2 Cl3 164.71(3) . 2_667
N4 Co2 Cl3 86.09(3) . 2_667
Cl4 Co2 Cl3 95.589(13) . 2_667
N3 Co2 S2 83.43(3) . .
N4 Co2 S2 84.07(3) . .
Cl4 Co2 S2 95.981(14) . .
Cl3 Co2 S2 97.124(13) 2_667 .
N3 Co2 Cl3 85.97(3) . .
N4 Co2 Cl3 85.40(3) . .
Cl4 Co2 Cl3 94.285(13) . .
Cl3 Co2 Cl3 90.831(11) 2_667 .
S2 Co2 Cl3 166.325(14) . .
C5 N1 C1 118.96(12) . .
C5 N1 Co1 116.57(9) . .
C1 N1 Co1 124.39(9) . .
C6 N2 C7 115.33(11) . .
C6 N2 Co1 110.11(8) . .
C7 N2 Co1 111.39(8) . .
C6 N2 H2A 109.9(11) . .
C7 N2 H2A 107.5(11) . .
Co1 N2 H2A 101.7(11) . .
C11 N3 C15 119.12(11) . .
C11 N3 Co2 125.38(9) . .
C15 N3 Co2 115.46(9) . .
C17 N4 C16 114.70(11) . .
C17 N4 Co2 111.68(9) . .
C16 N4 Co2 109.98(8) . .
C17 N4 H4A 109.6(12) . .
C16 N4 H4A 106.0(12) . .
Co2 N4 H4A 104.2(12) . .
C9 S1 C8 102.30(7) . .
C9 S1 Co1 109.55(5) . .
C8 S1 Co1 95.37(5) . .
C19 S2 C18 100.99(8) . .
C19 S2 Co2 109.94(6) . .
C18 S2 Co2 94.71(5) . .

loop_
_geom_bond_atom_site_label_1
_geom_bond_atom_site_label_2
_geom_bond_distance
_geom_bond_site_symmetry_2
C1 N1 1.3432(17) .
C1 C2 1.3812(19) .
C1 H1 0.9500 .
C2 C3 1.382(2) .
C2 H2B 0.9500 .
C3 C4 1.383(2) .
C3 H3 0.9500 .
C4 C5 1.3910(19) .
C4 H4B 0.9500 .
C5 N1 1.3395(17) .
C5 C6 1.5152(19) .
C6 N2 1.4686(18) .
C6 H6A 0.9900 .
C6 H6B 0.9900 .
C7 N2 1.4785(17) .
C7 C8 1.5187(19) .
C7 H7A 0.9900 .
C7 H7B 0.9900 .
C8 S1 1.8150(14) .
C8 H8A 0.9900 .
C8 H8B 0.9900 .
C9 C10 1.493(2) .
C9 S1 1.8106(14) .
C9 H9A 0.9900 .
C9 H9B 0.9900 .
C10 H10A 0.9800 .
C10 H10B 0.9800 .
C10 H10C 0.9800 .
C11 N3 1.3423(17) .
C11 C12 1.3837(19) .
C11 H11 0.9500 .
C12 C13 1.386(2) .
C12 H12 0.9500 .
C13 C14 1.385(2) .
C13 H13 0.9500 .
C14 C15 1.3895(18) .
C14 H14 0.9500 .
C15 N3 1.3430(17) .
C15 C16 1.5133(19) .
C16 N4 1.4754(17) .
C16 H16A 0.9900 .
C16 H16B 0.9900 .
C17 N4 1.4708(18) .
C17 C18 1.514(3) .
C17 H17A 0.9900 .
C17 H17B 0.9900 .
C18 S2 1.8162(18) .
C18 H18A 0.9900 .
C18 H18B 0.9900 .
C19 C20 1.508(2) .
C19 S2 1.8132(16) .
C19 H19A 0.9900 .
C19 H19B 0.9900 .
C20 H20A 0.9800 .
C20 H20B 0.9800 .
C20 H20C 0.9800 .
Cl1 Co1 2.4186(3) .
Cl1 Co1 2.4992(3) 2_566
Cl2 Co1 2.3633(3) .
Cl3 Co2 2.4267(3) 2_667
Cl3 Co2 2.5393(4) .
Cl4 Co2 2.3446(4) .
Co1 N1 2.1159(11) .
Co1 N2 2.1704(11) .
Co1 Cl1 2.4991(3) 2_566
Co1 S1 2.5162(4) .
Co2 N3 2.1251(11) .
Co2 N4 2.1560(11) .
Co2 Cl3 2.4267(3) 2_667
Co2 S2 2.5168(4) .
N2 H2A 0.835(17) .
N4 H4A 0.838(18) .

loop_
_geom_torsion_atom_site_label_1
_geom_torsion_atom_site_label_2
_geom_torsion_atom_site_label_3
_geom_torsion_atom_site_label_4
_geom_torsion
N1 C1 C2 C3 0.5(2)
C1 C2 C3 C4 0.4(2)
C2 C3 C4 C5 -0.5(2)
C3 C4 C5 N1 -0.2(2)
C3 C4 C5 C6 -176.89(13)
N1 C5 C6 N2 16.99(18)
C4 C5 C6 N2 -166.16(13)
N2 C7 C8 S1 -56.31(15)
N3 C11 C12 C13 0.9(2)
C11 C12 C13 C14 0.8(2)
C12 C13 C14 C15 -1.4(2)
C13 C14 C15 N3 0.3(2)
C13 C14 C15 C16 -176.86(13)
N3 C15 C16 N4 18.14(17)
C14 C15 C16 N4 -164.56(12)
N4 C17 C18 S2 -56.90(16)
C4 C5 N1 C1 1.11(19)
C6 C5 N1 C1 177.97(12)
C4 C5 N1 Co1 -175.67(10)
C6 C5 N1 Co1 1.19(15)
C2 C1 N1 C5 -1.3(2)
C2 C1 N1 Co1 175.23(10)
C5 C6 N2 C7 101.43(14)
C5 C6 N2 Co1 -25.65(14)
C8 C7 N2 C6 -75.22(15)
C8 C7 N2 Co1 51.21(13)
C12 C11 N3 C15 -2.0(2)
C12 C11 N3 Co2 175.26(10)
C14 C15 N3 C11 1.37(19)
C16 C15 N3 C11 178.67(12)
C14 C15 N3 Co2 -176.15(10)
C16 C15 N3 Co2 1.15(15)
C18 C17 N4 C16 -75.89(15)
C18 C17 N4 Co2 50.08(14)
C15 C16 N4 C17 99.40(14)
C15 C16 N4 Co2 -27.45(14)
C10 C9 S1 C8 -177.53(14)
C10 C9 S1 Co1 82.16(14)
C7 C8 S1 C9 -80.94(12)
C7 C8 S1 Co1 30.43(11)
C20 C19 S2 C18 172.55(12)
C20 C19 S2 Co2 73.37(12)
C17 C18 S2 C19 -79.51(13)
C17 C18 S2 Co2 31.87(12)
